data_4317719
loop_
_publ_author_name
'Christina Hauser'
'Eckhard Bill'
'R. H. Holm'

_publ_contact_author
;
        R.H. Holm
        Department of Chemistry and Chemical Biology
        Harvard University
        Cambridge, MA 02138
        USA
;
_publ_contact_author_email holm@chemistry.harvard.edu
_publ_contact_author_fax '+1 (617) 496-9289'
_publ_contact_author_phone '+1 (617) 495-0853'
_publ_section_title
;
 Single- and Double-Cubane Clusters in the Multiple Oxidation States
 [VFe3S4]3+,2+,1+
;
_journal_name_full 'Inorganic Chemistry'
_journal_page_first 1615
_journal_page_last 1624
_journal_paper_doi 10.1021/ic011011b
_journal_volume 41
_journal_year 2002
_chemical_formula_moiety '(C8 H20 N)4 (C18 H20 B2 Cl4 Fe6 N12 S8 V2) (C2 H3 N)2'
_chemical_formula_sum 'C54 H106 B2 Cl4 Fe6 N18 S8 V2'
_chemical_formula_weight 1864.45
_chemical_name_systematic
;

  ?

;
_space_group_IT_number 14
_symmetry_cell_setting monoclinic
_symmetry_space_group_name_Hall '-P 2yn'
_symmetry_space_group_name_H-M 'P 1 21/n 1'
_atom_sites_solution_hydrogens geom
_atom_sites_solution_primary direct
_atom_sites_solution_secondary difmap
_audit_creation_method SHELXL-97
_cell_angle_alpha 90.00
_cell_angle_beta 94.212(2)
_cell_angle_gamma 90.00
_cell_formula_units_Z 2
_cell_length_a 14.429(2)
_cell_length_b 14.217(2)
_cell_length_c 19.412(3)
_cell_measurement_temperature 213(2)
_cell_volume 3971.4(10)
_computing_cell_refinement 'SMART, Version 5.618 (Bruker AXS, 2000)'
_computing_data_collection 'SMART, Version 5.618 (Bruker AXS, 2000)'
_computing_data_reduction 'SAINT+, Version 6.02 (Bruker AXS, 1999)'
_computing_molecular_graphics SHELTXTL-97
_computing_publication_material 'SHELXL-97 (Sheldrick, 1997)'
_computing_structure_refinement 'SHELXL-97 (Sheldrick, 1997)'
_computing_structure_solution 'SHELXS-97 (Sheldrick, 1990)'
_diffrn_ambient_temperature 213(2)
_diffrn_measured_fraction_theta_full 0.997
_diffrn_measured_fraction_theta_max 0.997
_diffrn_measurement_device_type 'Bruker SMART CCD area detector system'
_diffrn_measurement_method '\o, 0.3 deg/frame'
_diffrn_radiation_monochromator graphite
_diffrn_radiation_source 'fine-focus sealed tube'
_diffrn_radiation_type MoK\a
_diffrn_radiation_wavelength 0.71073
_diffrn_reflns_av_R_equivalents 0.0302
_diffrn_reflns_av_sigmaI/netI 0.0280
_diffrn_reflns_limit_h_max 16
_diffrn_reflns_limit_h_min -15
_diffrn_reflns_limit_k_max 15
_diffrn_reflns_limit_k_min -6
_diffrn_reflns_limit_l_max 21
_diffrn_reflns_limit_l_min -21
_diffrn_reflns_number 15696
_diffrn_reflns_theta_full 23.28
_diffrn_reflns_theta_max 23.28
_diffrn_reflns_theta_min 2.22
_diffrn_standards_decay_% '< 2'
_exptl_absorpt_coefficient_mu 1.680
_exptl_absorpt_correction_type empirical
_exptl_absorpt_process_details 'performed by SADABS'
_exptl_crystal_colour black
_exptl_crystal_density_diffrn 1.559
_exptl_crystal_density_method 'not measured'
_exptl_crystal_description plate
_exptl_crystal_F_000 1928
_exptl_crystal_size_max 0.4
_exptl_crystal_size_mid 0.3
_exptl_crystal_size_min 0.05
_refine_diff_density_max 0.957
_refine_diff_density_min -0.276
_refine_diff_density_rms 0.080
_refine_ls_extinction_method none
_refine_ls_goodness_of_fit_ref 1.035
_refine_ls_hydrogen_treatment riding
_refine_ls_matrix_type full
_refine_ls_number_parameters 557
_refine_ls_number_reflns 5693
_refine_ls_number_restraints 0
_refine_ls_restrained_S_all 1.035
_refine_ls_R_factor_all 0.0460
_refine_ls_R_factor_gt 0.0348
_refine_ls_shift/su_max 0.001
_refine_ls_shift/su_mean 0.000
_refine_ls_structure_factor_coef Fsqd
_refine_ls_weighting_details 'calc w=1/[\s^2^(Fo^2^)+(0.0647P)^2^+2.4432P] where P=(Fo^2^+2Fc^2^)/3'
_refine_ls_weighting_scheme calc
_refine_ls_wR_factor_gt 0.0944
_refine_ls_wR_factor_ref 0.1002
_reflns_number_gt 4721
_reflns_number_total 5693
_reflns_threshold_expression >2sigma(I)
_cod_data_source_file ic011011b_1.cif
_cod_data_source_block '[NEt4]4[6]'
_cod_original_cell_volume 3971.5(11)
_cod_database_code 4317719

loop_
_symmetry_equiv_pos_as_xyz
'x, y, z'
'-x+1/2, y+1/2, -z+1/2'
'-x, -y, -z'
'x-1/2, -y-1/2, z-1/2'

loop_
_atom_site_label
_atom_site_type_symbol
_atom_site_fract_x
_atom_site_fract_y
_atom_site_fract_z
_atom_site_U_iso_or_equiv
_atom_site_adp_type
_atom_site_occupancy
_atom_site_symmetry_multiplicity
_atom_site_calc_flag
_atom_site_refinement_flags
_atom_site_disorder_assembly
_atom_site_disorder_group
V1 V 0.25325(4) 0.61475(4) -0.07134(3) 0.02324(17) Uani 1 1 d . . .
Fe1 Fe 0.41731(4) 0.51614(4) -0.03207(3) 0.02865(16) Uani 1 1 d . . .
Fe2 Fe 0.42448(4) 0.70387(4) -0.06483(3) 0.02985(16) Uani 1 1 d . . .
Fe3 Fe 0.35640(4) 0.65501(4) 0.05068(3) 0.02882(16) Uani 1 1 d . . .
S1 S 0.38238(6) 0.58304(7) -0.13683(5) 0.0301(2) Uani 1 1 d . . .
S2 S 0.29263(6) 0.76435(7) -0.02383(5) 0.0292(2) Uani 1 1 d . . .
S3 S 0.28646(6) 0.51413(7) 0.02472(5) 0.0288(2) Uani 1 1 d . . .
S4 S 0.51292(6) 0.62924(7) 0.02882(6) 0.0328(2) Uani 1 1 d . . .
Cl1 Cl 0.50821(7) 0.82281(8) -0.11250(6) 0.0443(3) Uani 1 1 d . . .
Cl2 Cl 0.35363(8) 0.71450(8) 0.16031(5) 0.0436(3) Uani 1 1 d . . .
B1 B 0.0431(3) 0.5945(3) -0.1547(2) 0.0306(10) Uani 1 1 d . . .
H1B H -0.022(3) 0.593(3) -0.1842(19) 0.027(10) Uiso 1 1 d . . .
N1 N 0.1850(2) 0.4960(2) -0.12773(15) 0.0260(7) Uani 1 1 d . . .
N1S N 0.9965(4) 0.9013(4) 0.0594(3) 0.0787(15) Uani 1 1 d . . .
N2 N 0.1859(2) 0.6930(2) -0.15889(16) 0.0277(7) Uani 1 1 d . . .
N3 N 0.1131(2) 0.6273(2) -0.03476(16) 0.0283(7) Uani 1 1 d . . .
N4 N 0.0994(2) 0.5042(2) -0.16256(16) 0.0277(7) Uani 1 1 d . . .
N5 N 0.0962(2) 0.6762(2) -0.18367(15) 0.0280(7) Uani 1 1 d . . .
N6 N 0.0347(2) 0.6111(2) -0.07687(16) 0.0286(7) Uani 1 1 d . . .
N8 N 0.6916(2) 0.9113(2) 0.07113(18) 0.0409(9) Uani 1 1 d . . .
N300 N 0.3291(2) 0.4005(2) 0.23775(18) 0.0380(8) Uani 1 1 d . . .
C1 C 0.2147(3) 0.4103(3) -0.1421(2) 0.0303(9) Uani 1 1 d . . .
H1A H 0.267(3) 0.396(2) -0.1235(18) 0.014(9) Uiso 1 1 d . . .
C1S C 1.0463(4) 0.8525(3) -0.0617(3) 0.0551(13) Uani 1 1 d . . .
C2 C 0.1511(3) 0.3624(3) -0.1862(2) 0.0352(10) Uani 1 1 d . . .
H2B H 0.156(3) 0.306(3) -0.208(2) 0.036(11) Uiso 1 1 d . . .
C2S C 1.0202(3) 0.8798(3) 0.0064(3) 0.0533(13) Uani 1 1 d . . .
C3 C 0.0793(3) 0.4244(3) -0.1982(2) 0.0340(10) Uani 1 1 d . . .
H3B H 0.021(3) 0.422(3) -0.2260(19) 0.023(9) Uiso 1 1 d . . .
C4 C 0.2134(3) 0.7679(3) -0.1934(2) 0.0348(10) Uani 1 1 d . . .
H4A H 0.278(3) 0.789(3) -0.184(2) 0.034(11) Uiso 1 1 d . . .
C5 C 0.1422(3) 0.7997(3) -0.2402(2) 0.0372(10) Uani 1 1 d . . .
H5A H 0.140(3) 0.855(3) -0.270(2) 0.048(13) Uiso 1 1 d . . .
C6 C 0.0706(3) 0.7406(3) -0.2324(2) 0.0332(10) Uani 1 1 d . . .
H6A H 0.013(3) 0.743(3) -0.2476(18) 0.022(10) Uiso 1 1 d . . .
C7 C 0.0843(3) 0.6400(3) 0.0284(2) 0.0314(9) Uani 1 1 d . . .
H7A H 0.127(2) 0.650(2) 0.0606(18) 0.013(9) Uiso 1 1 d . . .
C8 C -0.0107(3) 0.6317(3) 0.0275(3) 0.0388(11) Uani 1 1 d . . .
H8A H -0.040(3) 0.634(3) 0.059(2) 0.027(12) Uiso 1 1 d . . .
C9 C -0.0402(3) 0.6131(3) -0.0390(2) 0.0346(10) Uani 1 1 d . . .
H9A H -0.090(3) 0.602(2) -0.0591(18) 0.014(9) Uiso 1 1 d . . .
C18 C 0.7593(4) 0.9747(4) 0.0333(3) 0.0452(17) Uani 0.757(7) 1 d P A 1
C18A C 0.6493(18) 0.9730(15) 0.0083(10) 0.064(7) Uani 0.243(7) 1 d P A 2
C19 C 0.7327(4) 0.9929(4) -0.0413(3) 0.0687(16) Uani 1 1 d . . .
C20 C 0.7376(5) 0.8930(5) 0.1435(3) 0.0512(18) Uani 0.757(7) 1 d P A 1
C20A C 0.7163(14) 0.9857(13) 0.1320(11) 0.051(6) Uani 0.243(7) 1 d P A 2
C21 C 0.7495(5) 0.9732(5) 0.1901(3) 0.091(2) Uani 1 1 d . . .
C21 C 0.6846(5) 0.8128(4) 0.0341(4) 0.0520(19) Uani 0.757(7) 1 d P A 1
C21A C 0.7577(14) 0.8398(13) 0.0625(10) 0.046(5) Uani 0.243(7) 1 d P A 2
C22 C 0.7669(6) 0.7677(4) 0.0168(3) 0.088(2) Uani 1 1 d . . .
C23 C 0.6001(4) 0.9586(5) 0.0690(4) 0.064(2) Uani 0.757(7) 1 d P A 1
C23A C 0.5943(16) 0.8558(14) 0.0960(10) 0.053(6) Uani 0.243(7) 1 d P A 2
C24 C 0.5263(4) 0.9097(5) 0.1131(4) 0.0803(19) Uani 1 1 d . . .
C301 C 0.4378(4) 0.5316(4) 0.2783(4) 0.083(2) Uani 1 1 d . . .
H30A H 0.4841 0.5736 0.2629 0.124 Uiso 1 1 calc R . .
H30B H 0.4648 0.4931 0.3151 0.124 Uiso 1 1 calc R . .
H30C H 0.3874 0.5674 0.2945 0.124 Uiso 1 1 calc R . .
C302 C 0.4025(4) 0.4707(4) 0.2201(3) 0.0568(14) Uani 1 1 d . . .
H32B H 0.374(4) 0.506(4) 0.178(3) 0.079(18) Uiso 1 1 d . . .
H32A H 0.454(4) 0.430(4) 0.211(3) 0.09(2) Uiso 1 1 d . . .
C303 C 0.2341(5) 0.2678(4) 0.1767(3) 0.0724(17) Uani 1 1 d . . .
H30D H 0.2242 0.2362 0.1331 0.109 Uiso 1 1 calc R . .
H30E H 0.1768 0.2956 0.1888 0.109 Uiso 1 1 calc R . .
H30F H 0.2553 0.2234 0.2117 0.109 Uiso 1 1 calc R . .
C304 C 0.3054(4) 0.3429(4) 0.1715(3) 0.0548(14) Uani 1 1 d . . .
H34B H 0.286(3) 0.383(3) 0.139(2) 0.048(14) Uiso 1 1 d . . .
H34A H 0.349(5) 0.303(5) 0.156(3) 0.11(2) Uiso 1 1 d . . .
C305 C 0.4502(5) 0.2835(5) 0.2855(4) 0.0713(18) Uani 1 1 d . . .
H35C H 0.416(7) 0.238(7) 0.248(5) 0.19(4) Uiso 1 1 d . . .
H35B H 0.462(4) 0.244(4) 0.325(3) 0.082(18) Uiso 1 1 d . . .
H35A H 0.500(4) 0.331(4) 0.284(3) 0.077(19) Uiso 1 1 d . . .
C306 C 0.3642(4) 0.3367(4) 0.2970(3) 0.0478(12) Uani 1 1 d . . .
H36C H 0.313(3) 0.293(3) 0.299(2) 0.041(12) Uiso 1 1 d . . .
H36B H 0.377(3) 0.369(3) 0.335(2) 0.045(14) Uiso 1 1 d . . .
C307 C 0.2005(4) 0.5215(4) 0.2110(3) 0.0550(13) Uani 1 1 d . . .
H37C H 0.179(3) 0.492(3) 0.166(2) 0.044(13) Uiso 1 1 d . . .
H37B H 0.145(4) 0.550(4) 0.230(3) 0.064(15) Uiso 1 1 d . . .
H37A H 0.246(5) 0.576(5) 0.200(3) 0.11(2) Uiso 1 1 d . . .
C308 C 0.2436(3) 0.4492(4) 0.2604(3) 0.0469(12) Uani 1 1 d . . .
H38B H 0.260(3) 0.474(3) 0.300(2) 0.042(13) Uiso 1 1 d . . .
H38A H 0.196(3) 0.398(3) 0.275(2) 0.051(13) Uiso 1 1 d . . .

loop_
_atom_site_aniso_label
_atom_site_aniso_U_11
_atom_site_aniso_U_22
_atom_site_aniso_U_33
_atom_site_aniso_U_23
_atom_site_aniso_U_13
_atom_site_aniso_U_12
V1 0.0219(3) 0.0220(3) 0.0258(3) -0.0003(3) 0.0015(3) 0.0017(2)
Fe1 0.0245(3) 0.0239(3) 0.0368(3) -0.0038(2) -0.0026(2) 0.0031(2)
Fe2 0.0262(3) 0.0259(3) 0.0373(3) -0.0022(2) 0.0012(2) 0.0003(2)
Fe3 0.0297(3) 0.0260(3) 0.0301(3) -0.0034(2) -0.0027(2) 0.0026(2)
S1 0.0254(5) 0.0329(6) 0.0323(5) -0.0057(4) 0.0043(4) 0.0007(4)
S2 0.0278(5) 0.0237(5) 0.0356(5) -0.0029(4) -0.0010(4) 0.0037(4)
S3 0.0301(5) 0.0259(5) 0.0301(5) 0.0015(4) -0.0004(4) 0.0016(4)
S4 0.0245(5) 0.0231(5) 0.0497(6) -0.0058(4) -0.0041(4) 0.0033(4)
Cl1 0.0444(6) 0.0376(6) 0.0516(7) 0.0023(5) 0.0073(5) -0.0055(5)
Cl2 0.0491(6) 0.0474(7) 0.0339(6) -0.0095(5) -0.0006(5) 0.0008(5)
B1 0.022(2) 0.033(3) 0.037(3) -0.003(2) -0.0015(19) 0.0014(19)
N1 0.0252(16) 0.0261(18) 0.0271(17) -0.0010(14) 0.0033(13) 0.0019(13)
N1S 0.101(4) 0.062(3) 0.073(3) -0.007(3) 0.006(3) 0.013(3)
N2 0.0256(17) 0.0279(18) 0.0300(18) 0.0023(14) 0.0038(14) 0.0003(13)
N3 0.0273(17) 0.0290(18) 0.0289(18) 0.0002(14) 0.0042(14) 0.0039(13)
N4 0.0255(17) 0.0274(18) 0.0301(17) -0.0018(14) 0.0009(13) -0.0019(13)
N5 0.0262(17) 0.0328(19) 0.0247(17) -0.0001(14) 0.0001(13) 0.0019(14)
N6 0.0240(17) 0.0254(17) 0.0362(19) -0.0017(14) 0.0014(14) 0.0000(13)
N8 0.050(2) 0.031(2) 0.040(2) 0.0032(16) -0.0057(17) -0.0034(17)
N300 0.041(2) 0.032(2) 0.042(2) 0.0058(16) 0.0088(16) 0.0013(16)
C1 0.028(2) 0.029(2) 0.034(2) 0.0000(18) 0.0029(18) 0.0051(18)
C1S 0.060(3) 0.044(3) 0.062(3) -0.005(2) 0.013(3) 0.011(2)
C2 0.043(3) 0.026(2) 0.038(2) -0.0096(19) 0.0088(19) -0.0014(19)
C2S 0.051(3) 0.032(3) 0.076(4) 0.002(3) -0.007(3) 0.006(2)
C3 0.033(2) 0.034(2) 0.035(2) -0.0095(19) 0.0004(18) -0.0072(19)
C4 0.036(2) 0.035(2) 0.034(2) 0.0045(19) 0.0046(19) -0.0010(19)
C5 0.047(3) 0.032(2) 0.033(2) 0.011(2) 0.0059(19) 0.005(2)
C6 0.031(2) 0.038(2) 0.031(2) 0.0027(19) -0.0040(18) 0.0104(19)
C7 0.038(2) 0.028(2) 0.029(2) 0.0012(18) 0.004(2) 0.0065(18)
C8 0.046(3) 0.034(2) 0.039(3) 0.003(2) 0.024(2) 0.007(2)
C9 0.020(2) 0.033(2) 0.051(3) -0.001(2) 0.007(2) -0.0013(17)
C18 0.056(4) 0.036(3) 0.045(4) 0.003(3) 0.008(3) -0.011(3)
C18A 0.11(2) 0.044(13) 0.035(12) 0.017(9) -0.007(12) -0.008(12)
C19 0.091(4) 0.060(4) 0.055(3) 0.014(3) 0.009(3) -0.010(3)
C20 0.064(4) 0.050(4) 0.038(4) 0.002(3) -0.008(3) 0.000(3)
C20A 0.050(12) 0.039(12) 0.061(15) -0.005(10) -0.016(10) -0.008(9)
C21 0.107(5) 0.118(6) 0.046(4) -0.030(4) 0.000(4) -0.014(4)
C21 0.057(4) 0.035(4) 0.061(4) -0.002(3) -0.011(3) -0.009(3)
C21A 0.051(13) 0.031(11) 0.056(12) -0.006(9) 0.004(10) 0.009(9)
C22 0.153(7) 0.042(3) 0.073(4) -0.006(3) 0.042(4) 0.001(4)
C23 0.040(4) 0.070(5) 0.082(5) 0.021(4) 0.017(3) 0.017(3)
C23A 0.075(16) 0.047(12) 0.035(11) 0.000(9) -0.001(10) -0.031(11)
C24 0.057(4) 0.078(4) 0.109(5) 0.033(4) 0.021(3) 0.004(3)
C301 0.066(4) 0.057(4) 0.121(5) 0.023(4) -0.026(4) -0.020(3)
C302 0.036(3) 0.053(3) 0.082(4) 0.022(3) 0.010(3) -0.002(2)
C303 0.119(5) 0.048(3) 0.049(3) -0.004(3) -0.008(3) -0.013(3)
C304 0.085(4) 0.047(3) 0.033(3) 0.007(2) 0.007(3) 0.015(3)
C305 0.088(5) 0.055(4) 0.069(4) 0.016(3) -0.003(4) 0.025(4)
C306 0.057(3) 0.047(3) 0.039(3) 0.007(2) 0.001(2) -0.003(3)
C307 0.039(3) 0.050(3) 0.076(4) -0.001(3) 0.003(3) 0.008(2)
C308 0.039(3) 0.056(3) 0.047(3) -0.008(3) 0.012(2) -0.001(2)

loop_
_atom_type_symbol
_atom_type_description
_atom_type_scat_dispersion_real
_atom_type_scat_dispersion_imag
_atom_type_scat_source
C C 0.0033 0.0016 'International Tables Vol C Tables 4.2.6.8 and 6.1.1.4'
H H 0.0000 0.0000 'International Tables Vol C Tables 4.2.6.8 and 6.1.1.4'
B B 0.0013 0.0007 'International Tables Vol C Tables 4.2.6.8 and 6.1.1.4'
N N 0.0061 0.0033 'International Tables Vol C Tables 4.2.6.8 and 6.1.1.4'
S S 0.1246 0.1234 'International Tables Vol C Tables 4.2.6.8 and 6.1.1.4'
Cl Cl 0.1484 0.1585 'International Tables Vol C Tables 4.2.6.8 and 6.1.1.4'
V V 0.3005 0.5294 'International Tables Vol C Tables 4.2.6.8 and 6.1.1.4'
Fe Fe 0.3463 0.8444 'International Tables Vol C Tables 4.2.6.8 and 6.1.1.4'

loop_
_geom_angle_atom_site_label_1
_geom_angle_atom_site_label_2
_geom_angle_atom_site_label_3
_geom_angle
_geom_angle_site_symmetry_1
_geom_angle_site_symmetry_3
_geom_angle_publ_flag
N2 V1 N3 81.02(11) . . ?
N2 V1 N1 81.25(11) . . ?
N3 V1 N1 80.48(11) . . ?
N2 V1 S2 85.78(9) . . ?
N3 V1 S2 90.07(9) . . ?
N1 V1 S2 164.97(8) . . ?
N2 V1 S3 165.05(9) . . ?
N3 V1 S3 86.13(9) . . ?
N1 V1 S3 89.16(8) . . ?
S2 V1 S3 101.92(4) . . ?
N2 V1 S1 90.11(8) . . ?
N3 V1 S1 164.70(9) . . ?
N1 V1 S1 85.90(8) . . ?
S2 V1 S1 101.75(4) . . ?
S3 V1 S1 100.67(4) . . ?
N2 V1 Fe3 137.55(9) . . ?
N3 V1 Fe3 99.00(8) . . ?
N1 V1 Fe3 140.99(8) . . ?
S2 V1 Fe3 51.83(3) . . ?
S3 V1 Fe3 52.11(3) . . ?
S1 V1 Fe3 95.96(3) . . ?
N2 V1 Fe2 98.39(8) . . ?
N3 V1 Fe2 141.81(9) . . ?
N1 V1 Fe2 137.49(8) . . ?
S2 V1 Fe2 52.02(3) . . ?
S3 V1 Fe2 96.43(3) . . ?
S1 V1 Fe2 51.63(3) . . ?
Fe3 V1 Fe2 56.22(2) . . ?
N2 V1 Fe1 141.16(8) . . ?
N3 V1 Fe1 136.86(8) . . ?
N1 V1 Fe1 95.13(8) . . ?
S2 V1 Fe1 99.74(3) . . ?
S3 V1 Fe1 50.77(3) . . ?
S1 V1 Fe1 51.07(3) . . ?
Fe3 V1 Fe1 58.70(2) . . ?
Fe2 V1 Fe1 59.00(2) . . ?
S3 Fe1 S1 107.74(4) . . ?
S3 Fe1 S4 110.85(4) . 3_665 ?
S1 Fe1 S4 118.03(4) . 3_665 ?
S3 Fe1 S4 103.99(4) . . ?
S1 Fe1 S4 104.18(4) . . ?
S4 Fe1 S4 110.97(3) 3_665 . ?
S3 Fe1 Fe1 121.70(4) . 3_665 ?
S1 Fe1 Fe1 128.85(4) . 3_665 ?
S4 Fe1 Fe1 56.88(3) 3_665 3_665 ?
S4 Fe1 Fe1 54.09(3) . 3_665 ?
S3 Fe1 Fe3 53.45(3) . . ?
S1 Fe1 Fe3 99.46(3) . . ?
S4 Fe1 Fe3 142.50(4) 3_665 . ?
S4 Fe1 Fe3 54.43(3) . . ?
Fe1 Fe1 Fe3 99.58(3) 3_665 . ?
S3 Fe1 Fe2 99.94(3) . . ?
S1 Fe1 Fe2 52.75(3) . . ?
S4 Fe1 Fe2 148.91(4) 3_665 . ?
S4 Fe1 Fe2 55.07(3) . . ?
Fe1 Fe1 Fe2 103.25(3) 3_665 . ?
Fe3 Fe1 Fe2 56.84(2) . . ?
S3 Fe1 V1 54.53(3) . . ?
S1 Fe1 V1 54.54(3) . . ?
S4 Fe1 V1 144.63(3) 3_665 . ?
S4 Fe1 V1 104.13(3) . . ?
Fe1 Fe1 V1 157.87(4) 3_665 . ?
Fe3 Fe1 V1 59.83(2) . . ?
Fe2 Fe1 V1 59.83(2) . . ?
S1 Fe2 S2 107.91(4) . . ?
S1 Fe2 Cl1 115.56(5) . . ?
S2 Fe2 Cl1 109.73(4) . . ?
S1 Fe2 S4 103.66(4) . . ?
S2 Fe2 S4 108.29(4) . . ?
Cl1 Fe2 S4 111.32(4) . . ?
S1 Fe2 Fe3 103.14(4) . . ?
S2 Fe2 Fe3 54.86(3) . . ?
Cl1 Fe2 Fe3 141.30(4) . . ?
S4 Fe2 Fe3 56.07(3) . . ?
S1 Fe2 Fe1 52.71(3) . . ?
S2 Fe2 Fe1 103.80(3) . . ?
Cl1 Fe2 Fe1 146.43(4) . . ?
S4 Fe2 Fe1 54.56(3) . . ?
Fe3 Fe2 Fe1 61.26(2) . . ?
S1 Fe2 V1 55.13(3) . . ?
S2 Fe2 V1 54.92(3) . . ?
Cl1 Fe2 V1 143.80(4) . . ?
S4 Fe2 V1 104.84(3) . . ?
Fe3 Fe2 V1 61.74(2) . . ?
Fe1 Fe2 V1 61.17(2) . . ?
S2 Fe3 S3 107.95(4) . . ?
S2 Fe3 Cl2 107.74(4) . . ?
S3 Fe3 Cl2 119.41(5) . . ?
S2 Fe3 S4 109.90(4) . . ?
S3 Fe3 S4 103.76(4) . . ?
Cl2 Fe3 S4 107.85(4) . . ?
S2 Fe3 Fe2 55.30(3) . . ?
S3 Fe3 Fe2 103.43(3) . . ?
Cl2 Fe3 Fe2 137.15(4) . . ?
S4 Fe3 Fe2 57.33(3) . . ?
S2 Fe3 Fe1 104.66(4) . . ?
S3 Fe3 Fe1 52.54(3) . . ?
Cl2 Fe3 Fe1 147.23(4) . . ?
S4 Fe3 Fe1 55.09(3) . . ?
Fe2 Fe3 Fe1 61.90(2) . . ?
S2 Fe3 V1 55.14(3) . . ?
S3 Fe3 V1 55.07(3) . . ?
Cl2 Fe3 V1 145.79(4) . . ?
S4 Fe3 V1 106.04(4) . . ?
Fe2 Fe3 V1 62.05(2) . . ?
Fe1 Fe3 V1 61.47(2) . . ?
Fe1 S1 Fe2 74.54(4) . . ?
Fe1 S1 V1 74.40(4) . . ?
Fe2 S1 V1 73.23(3) . . ?
Fe3 S2 Fe2 69.84(3) . . ?
Fe3 S2 V1 73.03(4) . . ?
Fe2 S2 V1 73.06(3) . . ?
Fe1 S3 Fe3 74.00(3) . . ?
Fe1 S3 V1 74.69(4) . . ?
Fe3 S3 V1 72.82(4) . . ?
Fe1 S4 Fe3 123.95(5) 3_665 . ?
Fe1 S4 Fe1 69.03(3) 3_665 . ?
Fe3 S4 Fe1 70.47(3) . . ?
Fe1 S4 Fe2 128.92(5) 3_665 . ?
Fe3 S4 Fe2 66.61(3) . . ?
Fe1 S4 Fe2 70.38(3) . . ?
N5 B1 N4 108.5(3) . . ?
N5 B1 N6 108.8(3) . . ?
N4 B1 N6 107.8(3) . . ?
C1 N1 N4 105.6(3) . . ?
C1 N1 V1 131.9(3) . . ?
N4 N1 V1 122.2(2) . . ?
C4 N2 N5 105.8(3) . . ?
C4 N2 V1 131.4(3) . . ?
N5 N2 V1 122.5(2) . . ?
C7 N3 N6 105.7(3) . . ?
C7 N3 V1 131.6(3) . . ?
N6 N3 V1 122.3(2) . . ?
C3 N4 N1 109.5(3) . . ?
C3 N4 B1 131.2(3) . . ?
N1 N4 B1 119.2(3) . . ?
C6 N5 N2 109.4(3) . . ?
C6 N5 B1 131.1(3) . . ?
N2 N5 B1 119.5(3) . . ?
C9 N6 N3 109.3(3) . . ?
C9 N6 B1 131.3(3) . . ?
N3 N6 B1 119.4(3) . . ?
C21A N8 C23 158.9(9) . . ?
C21A N8 C20 74.7(9) . . ?
C23 N8 C20 115.4(5) . . ?
C21A N8 C18 84.8(9) . . ?
C23 N8 C18 108.3(4) . . ?
C20 N8 C18 106.7(4) . . ?
C21A N8 C21 47.7(8) . . ?
C23 N8 C21 111.4(4) . . ?
C20 N8 C21 106.1(4) . . ?
C18 N8 C21 108.8(4) . . ?
C21A N8 C18A 122.1(12) . . ?
C23 N8 C18A 55.6(10) . . ?
C20 N8 C18A 156.2(9) . . ?
C18 N8 C18A 62.3(9) . . ?
C21 N8 C18A 97.6(8) . . ?
C21A N8 C20A 116.5(11) . . ?
C23 N8 C20A 82.5(8) . . ?
C20 N8 C20A 51.6(7) . . ?
C18 N8 C20A 81.5(8) . . ?
C21 N8 C20A 157.7(8) . . ?
C18A N8 C20A 104.6(11) . . ?
C21A N8 C23A 106.0(11) . . ?
C23 N8 C23A 57.9(8) . . ?
C20 N8 C23A 88.4(7) . . ?
C18 N8 C23A 163.6(8) . . ?
C21 N8 C23A 72.1(8) . . ?
C18A N8 C23A 101.2(12) . . ?
C20A N8 C23A 103.8(10) . . ?
C308 N300 C302 111.4(4) . . ?
C308 N300 C306 106.7(4) . . ?
C302 N300 C306 111.4(4) . . ?
C308 N300 C304 110.6(4) . . ?
C302 N300 C304 106.1(4) . . ?
C306 N300 C304 110.7(4) . . ?
N1 C1 C2 111.8(4) . . ?
C3 C2 C1 104.4(4) . . ?
N1S C2S C1S 177.8(6) . . ?
N4 C3 C2 108.8(4) . . ?
N2 C4 C5 110.7(4) . . ?
C6 C5 C4 105.0(4) . . ?
C5 C6 N5 109.2(4) . . ?
N3 C7 C8 110.8(4) . . ?
C9 C8 C7 105.8(4) . . ?
N6 C9 C8 108.4(4) . . ?
C19 C18 N8 115.7(5) . . ?
N8 C18A C19 107.1(15) . . ?
C18 C19 C18A 62.7(8) . . ?
C21 C20 N8 117.4(5) . . ?
C21 C20A N8 130.0(15) . . ?
C20A C21 C20 60.9(10) . . ?
C22 C21 N8 119.0(5) . . ?
C22 C21A N8 135.6(16) . . ?
C21A C22 C21 51.8(9) . . ?
N8 C23 C24 114.9(5) . . ?
C24 C23A N8 116.7(13) . . ?
C23A C24 C23 64.6(9) . . ?
C301 C302 N300 114.8(5) . . ?
C303 C304 N300 115.8(4) . . ?
C305 C306 N300 115.1(4) . . ?
N300 C308 C307 115.8(4) . . ?

loop_
_geom_bond_atom_site_label_1
_geom_bond_atom_site_label_2
_geom_bond_distance
_geom_bond_site_symmetry_2
_geom_bond_publ_flag
V1 N2 2.197(3) . ?
V1 N3 2.199(3) . ?
V1 N1 2.205(3) . ?
V1 S2 2.3706(12) . ?
V1 S3 2.3711(11) . ?
V1 S1 2.3747(11) . ?
V1 Fe3 2.7633(9) . ?
V1 Fe2 2.7712(9) . ?
V1 Fe1 2.8081(8) . ?
Fe1 S3 2.2553(11) . ?
Fe1 S1 2.2679(12) . ?
Fe1 S4 2.2979(11) 3_665 ?
Fe1 S4 2.3763(11) . ?
Fe1 Fe1 2.6493(11) 3_665 ?
Fe1 Fe3 2.7311(8) . ?
Fe1 Fe2 2.7475(9) . ?
Fe2 S1 2.2692(11) . ?
Fe2 S2 2.2835(11) . ?
Fe2 Cl1 2.3107(12) . ?
Fe2 S4 2.3914(12) . ?
Fe2 Fe3 2.6075(9) . ?
Fe3 S2 2.2714(11) . ?
Fe3 S3 2.2824(11) . ?
Fe3 Cl2 2.2932(12) . ?
Fe3 S4 2.3571(12) . ?
S4 Fe1 2.2979(11) 3_665 ?
B1 N5 1.522(6) . ?
B1 N4 1.532(5) . ?
B1 N6 1.543(6) . ?
N1 C1 1.329(5) . ?
N1 N4 1.368(4) . ?
N1S C2S 1.150(7) . ?
N2 C4 1.334(5) . ?
N2 N5 1.368(4) . ?
N3 C7 1.336(5) . ?
N3 N6 1.366(4) . ?
N4 C3 1.350(5) . ?
N5 C6 1.349(5) . ?
N6 C9 1.351(5) . ?
N8 C21A 1.411(18) . ?
N8 C23 1.480(7) . ?
N8 C20 1.532(7) . ?
N8 C18 1.553(7) . ?
N8 C21 1.573(7) . ?
N8 C18A 1.587(19) . ?
N8 C20A 1.61(2) . ?
N8 C23A 1.71(2) . ?
N300 C308 1.508(6) . ?
N300 C302 1.513(6) . ?
N300 C306 1.523(6) . ?
N300 C304 1.541(6) . ?
C1 C2 1.386(6) . ?
C1S C2S 1.453(8) . ?
C2 C3 1.368(6) . ?
C4 C5 1.396(6) . ?
C5 C6 1.348(6) . ?
C7 C8 1.374(6) . ?
C8 C9 1.355(7) . ?
C18 C19 1.495(8) . ?
C18A C19 1.62(3) . ?
C20 C21 1.458(9) . ?
C20A C21 1.21(2) . ?
C21 C22 1.412(9) . ?
C21A C22 1.368(19) . ?
C23 C24 1.577(9) . ?
C23A C24 1.31(2) . ?
C301 C302 1.483(9) . ?
C303 C304 1.491(8) . ?
C305 C306 1.484(8) . ?
C307 C308 1.508(7) . ?
